data_2010095
loop_
_publ_author_name
'Duhlev, R.'

_publ_section_title
;
 RbTi~2~(PO~4~)~3~
;
_journal_issue 10
_journal_name_full 'Acta Crystallographica Section C'
_journal_page_first 1525
_journal_page_last 1527
_journal_paper_doi 10.1107/S0108270194000788
_journal_volume 50
_journal_year 1994
_chemical_formula_sum 'O12 P3 Rb Ti2'
_chemical_formula_weight 466.14
_symmetry_cell_setting trigonal
_symmetry_space_group_name_Hall '-R 3 2"c'
_symmetry_space_group_name_H-M 'R -3 c'
_atom_type_scat_source 'IntTabIV (for neutral atoms)'
_cell_angle_alpha 90
_cell_angle_beta 90
_cell_angle_gamma 120
_cell_formula_units_Z 6
_cell_length_a 8.2896(8)
_cell_length_b 8.2896(8)
_cell_length_c 23.530(4)
_cell_measurement_reflns_used 72
_cell_measurement_temperature 295(2)
_cell_measurement_theta_max 19
_cell_measurement_theta_min 13
_cell_volume 1400.3(3)
_diffrn_measurement_device 'Stoe Stadi-4'
_diffrn_measurement_method 2\q-\w
_diffrn_radiation_type MoK\a
_diffrn_radiation_wavelength 0.71073
_diffrn_reflns_av_R_equivalents 0.032
_diffrn_reflns_limit_h_max 11
_diffrn_reflns_limit_h_min -11
_diffrn_reflns_limit_k_max 11
_diffrn_reflns_limit_k_min -11
_diffrn_reflns_limit_l_max 37
_diffrn_reflns_limit_l_min -37
_diffrn_reflns_number 1543
_diffrn_reflns_theta_max 35
_diffrn_standards_decay_% 5
_diffrn_standards_interval_time 50
_diffrn_standards_number 3
_exptl_absorpt_coefficient_mu 7.78
_exptl_absorpt_correction_type none
_exptl_crystal_colour colourless
_exptl_crystal_density_diffrn 3.32
_exptl_crystal_description rhombohedron
_exptl_crystal_size_max 0.11
_exptl_crystal_size_mid 0.11
_exptl_crystal_size_min 0.11
_refine_diff_density_max 1.02
_refine_diff_density_min -0.80
_refine_ls_extinction_coef 0.00250(10)
_refine_ls_extinction_method 'Larson (1967)'
_refine_ls_number_parameters 30
_refine_ls_number_reflns 319
_refine_ls_R_factor_obs 0.0277
_refine_ls_shift/esd_max 0.001
_refine_ls_structure_factor_coef F
_refine_ls_weighting_details 'w = 1/[\s^2^(F) + 0.001114F^2^]'
_refine_ls_weighting_scheme calc
_refine_ls_wR_factor_obs 0.0276
_reflns_number_observed 319
_reflns_number_total 660
_reflns_observed_criterion I>3\s(I)
_cod_data_source_file du1070.cif
_cod_data_source_block du1070_structure_1_of_1
_cod_depositor_comments
;
The following automatic conversions were performed:

'_cell_measurement_temperature' value 'room' was changed to '295(2)'
- the room/ambient temperature average [293;298] in Kelvins(K) was
taken.

Automatic conversion script
Id: cif_fix_values 1646 2011-03-28 12:23:43Z adriana 

The following automatic conversions were performed:

'_cell_measurement_temperature' value 'room' was changed to '295(2)'
- the room/ambient temperature average [293;298] in Kelvins(K) was
taken.

Automatic conversion script
Id: cif_fix_values 1715 2011-07-08 13:25:40Z adriana 

The following automatic conversions were performed:

'_refine_ls_weighting_scheme' value '1/[\s^2^(F) + 0.001114F^2^]' was
changed to 'calc'. New tag '_refine_ls_weighting_details' was
created. The value of the new tag was set to 'w = 1/[\s^2^(F) +
0.001114F^2^]'.

Automatic conversion script
Id: cif_fix_values 3143 2015-03-26 13:38:13Z robertas 
;
_cod_database_code 2010095

loop_
_atom_site_label
_atom_site_fract_x
_atom_site_fract_y
_atom_site_fract_z
_atom_site_U_iso_or_equiv
Rb .0 .0 .0 .0165(4)
Ti .0 .0 .15141(4) .0023(4)
P .71964(17) .0 .25 .0022(5)
O(1) .2126(4) .1469(4) .30069(10) .0057(10)
O(2) .4659(4) .3029(4) .23157(10) .0080(10)

loop_
_geom_angle_atom_site_label_1
_geom_angle_atom_site_label_2
_geom_angle_atom_site_label_3
_geom_angle
_geom_angle_publ_flag
O(1) Ti O(1) 89.20(10) yes
O(1) Ti O(2) 97.20(10) yes
O(2) P O(2) 110.7(2) yes
O(2) Rb O(2) 56.30(10) yes
O(1) Rb O(1) 65.00(10) yes
O(1) Ti O(2) 86.50(10) yes
O(1) Ti O(2) 172.30(10) yes
O(2) Ti O(2) 87.60(10) yes
O(2) PP O(1) 109.0(2) yes
O(2) P O(1) 107.1(2) yes
O(1) P O(1) 113.9(2) yes
O(2) Rb O(1) 45.50(10) yes
O(2) Rb O(1) 79.00(10) yes
O(2) Rb O(1) 86.40(10) yes

loop_
_geom_bond_atom_site_label_1
_geom_bond_atom_site_label_2
_geom_bond_distance
_geom_bond_publ_flag
Ti O(1) 1.927(3) yes
Ti O(2) 1.944(3) yes
P O(2) 1.517(3) yes
P O(1) 1.530(3) yes
Rb O(2) 2.854(2) yes
Rb O(1) 3.366(2) yes
